data_7041628
loop_
_publ_author_name
'Tomaschautzky, Janek'
'Neumann, Beate'
'Stammler, Hans-Georg'
'Mix, Andreas'
'Mitzel, Norbert W.'

_publ_section_title
;
 Tridentate Lewis-acids based on triphenylsilane.
;
_journal_issue 5
_journal_name_full 'Dalton transactions (Cambridge, England : 2003)'
_journal_page_first 1645
_journal_page_last 1659
_journal_paper_doi 10.1039/c6dt04293g
_journal_volume 46
_journal_year 2017
_chemical_formula_moiety 'C27 H33 F7 Si4'
_chemical_formula_sum 'C27 H33 F7 Si4'
_chemical_formula_weight 602.89
_chemical_name_systematic
;
 ?
;
_space_group_crystal_system monoclinic
_space_group_IT_number 14
_space_group_name_Hall '-P 2ybc'
_space_group_name_H-M_alt 'P 1 21/c 1'
_symmetry_space_group_name_Hall '-P 2ybc'
_symmetry_space_group_name_H-M 'P 1 21/c 1'
_atom_sites_solution_hydrogens geom
_atom_sites_solution_primary iterative
_audit_creation_date 2015-04-17
_audit_creation_method
;
  Olex2 1.2-ac2
  (compiled 2012.03.27 svn.r2268, GUI svn.r4156)
;
_audit_update_record
;
2016-10-28 deposited with the CCDC.
2017-01-06 downloaded from the CCDC.
;
_cell_angle_alpha 90
_cell_angle_beta 98.1285(19)
_cell_angle_gamma 90
_cell_formula_units_Z 4
_cell_length_a 18.6337(4)
_cell_length_b 9.39128(18)
_cell_length_c 17.3787(3)
_cell_measurement_reflns_used 6559
_cell_measurement_temperature 99.96(12)
_cell_measurement_theta_max 75.0260
_cell_measurement_theta_min 4.7850
_cell_volume 3010.62(10)
_computing_cell_refinement 'CrysAlisPro 1.171.38.30a (Agilent, 2015)'
_computing_data_collection 'CrysAlisPro 1.171.38.30a (Agilent, 2015)'
_computing_data_reduction 'CrysAlisPro 1.171.38.30a (Agilent, 2015)'
_computing_molecular_graphics
;
O. V. Dolomanov, L. J. Bourhis, R. J. Gildea, J. A. K. Howard and H. Puschmann,
OLEX2: a complete structure solution, refinement and analysis program.
J. Appl. Cryst. (2009). 42, 339-341.
;
_computing_publication_material
;
O. V. Dolomanov, L. J. Bourhis, R. J. Gildea, J. A. K. Howard and H. Puschmann,
OLEX2: a complete structure solution, refinement and analysis program.
J. Appl. Cryst. (2009). 42, 339-341.
;
_computing_structure_refinement
;
SHELXL, G.M. Sheldrick, Acta Cryst.
(2008). A64, 112-122
;
_computing_structure_solution 'J. Appl. Cryst. (2007) 40, 786-790'
_diffrn_ambient_environment N~2~
_diffrn_ambient_temperature 99.96(12)
_diffrn_detector 'CCD plate'
_diffrn_detector_area_resol_mean 5.3114
_diffrn_detector_type Atlas
_diffrn_measured_fraction_theta_full 0.9921
_diffrn_measured_fraction_theta_max 0.9921
_diffrn_measurement_details
;
List of Runs (angles in degrees, time in seconds):

  # Type    Start    End  Width  t~exp~   \w     \q     \k     \f   Frames
#--------------------------------------------------------------------------
  1  \w     97.00 126.00   1.00   75.00    --  111.00  30.00  30.00   29
  2  \w     92.00 161.00   1.00   75.00    --  111.00  61.00  30.00   69
  3  \w     85.00 178.00   1.00   75.00    --  111.00  61.00 120.00   93
  4  \w    107.00 137.00   1.00   75.00    --  111.00 -59.00 -34.00   30
  5  \w    107.00 134.00   1.00   75.00    --  111.00 -61.00  90.00   27
  6  \w     69.00 150.00   1.00   75.00    --  111.00 -15.00  60.00   81
  7  \w     65.00 138.00   1.00   75.00    --  111.00 -77.00   0.00   73
  8  \w     60.00  87.00   1.00   75.00    --  111.00 -61.00  90.00   27
  9  \w     45.00  79.00   1.00   75.00    --  111.00 -59.00 -34.00   34
 10  \w     41.00 107.00   1.00   75.00    --  111.00 -94.00-180.00   66
 11  \w    -55.00  29.00   1.00   17.50    --  -38.50  38.00   0.00   84
 12  \w     57.00 111.00   1.00   17.50    --   42.95 178.00-120.00   54
 13  \w     61.00 126.00   1.00   17.50    --   42.95 178.00-180.00   65
 14  \w     86.00 126.00   1.00   17.50    --   42.95 178.00   0.00   40
 15  \w   -105.00 -80.00   1.00   17.50    --  -38.50-178.00 -90.00   25
;
_diffrn_measurement_device 'four-circle diffractometer'
_diffrn_measurement_device_type 'SuperNova, Dual, Cu at zero, Atlas'
_diffrn_measurement_method '\w scans'
_diffrn_orient_matrix_type 'CrysAlisPro convention (1999,Acta A55,543-557)'
_diffrn_orient_matrix_UB_11 -0.0655921000
_diffrn_orient_matrix_UB_12 -0.0934627000
_diffrn_orient_matrix_UB_13 0.0114930000
_diffrn_orient_matrix_UB_21 0.0436682000
_diffrn_orient_matrix_UB_22 -0.0658548000
_diffrn_orient_matrix_UB_23 0.0732642000
_diffrn_orient_matrix_UB_31 -0.0276849000
_diffrn_orient_matrix_UB_32 0.1175773000
_diffrn_orient_matrix_UB_33 0.0502098000
_diffrn_radiation_monochromator mirror
_diffrn_radiation_probe x-ray
_diffrn_radiation_type 'Cu K\a'
_diffrn_radiation_wavelength 1.54184
_diffrn_reflns_av_R_equivalents 0.0314
_diffrn_reflns_av_unetI/netI 0.0381
_diffrn_reflns_Laue_measured_fraction_full 0.999
_diffrn_reflns_Laue_measured_fraction_max 0.999
_diffrn_reflns_limit_h_max 21
_diffrn_reflns_limit_h_min -23
_diffrn_reflns_limit_k_max 11
_diffrn_reflns_limit_k_min -5
_diffrn_reflns_limit_l_max 21
_diffrn_reflns_limit_l_min -20
_diffrn_reflns_number 14149
_diffrn_reflns_point_group_measured_fraction_full 0.999
_diffrn_reflns_point_group_measured_fraction_max 0.999
_diffrn_reflns_theta_full 67.684
_diffrn_reflns_theta_max 72.122
_diffrn_reflns_theta_min 4.795
_diffrn_source 'micro-focus sealed X-ray tube'
_diffrn_source_type 'SuperNova (Cu) X-ray Source'
_exptl_absorpt_coefficient_mu 2.367
_exptl_absorpt_correction_T_max 0.993
_exptl_absorpt_correction_T_min 0.976
_exptl_absorpt_correction_type gaussian
_exptl_absorpt_process_details
;
CrysAlisPro 1.171.38.30a (Agilent, 2015)
Numerical absorption correction based on gaussian integration over
            a multifaceted crystal model
Empirical absorption correction using spherical harmonics,
 implemented in SCALE3 ABSPACK scaling algorithm.
;
_exptl_crystal_colour 'clear colourless'
_exptl_crystal_colour_lustre clear
_exptl_crystal_colour_primary colourless
_exptl_crystal_density_diffrn 1.330
_exptl_crystal_description plate
_exptl_crystal_F_000 1256
_exptl_crystal_size_max 0.16
_exptl_crystal_size_mid 0.102
_exptl_crystal_size_min 0.039
_refine_diff_density_max 0.982
_refine_diff_density_min -0.540
_refine_diff_density_rms 0.065
_refine_ls_extinction_method none
_refine_ls_goodness_of_fit_ref 1.054
_refine_ls_hydrogen_treatment constr
_refine_ls_matrix_type full
_refine_ls_number_parameters 346
_refine_ls_number_reflns 5932
_refine_ls_number_restraints 0
_refine_ls_restrained_S_all 1.054
_refine_ls_R_factor_all 0.0586
_refine_ls_R_factor_gt 0.0500
_refine_ls_shift/su_max 0.001
_refine_ls_shift/su_mean 0.000
_refine_ls_structure_factor_coef Fsqd
_refine_ls_weighting_details 'w=1/[\s^2^(Fo^2^)+(0.0728P)^2^+1.9616P] where P=(Fo^2^+2Fc^2^)/3'
_refine_ls_weighting_scheme calc
_refine_ls_wR_factor_gt 0.1317
_refine_ls_wR_factor_ref 0.1389
_reflns_Friedel_coverage 0.000
_reflns_number_gt 5008
_reflns_number_total 5932
_reflns_threshold_expression 'I > 2\s(I)'
_cod_data_source_file c6dt04293g2.cif
_cod_data_source_block toma36_21
_cod_depositor_comments 'Adding full bibliography for 7041624--7041640.cif.'
_cod_database_code 7041628
_chemical_oxdiff_formula 'C11 H10 N O'
_reflns_odcompleteness_completeness 99.21
_reflns_odcompleteness_iscentric 1
_reflns_odcompleteness_theta 74.33
_olex2_computing_structure_refinement_long 'ShelXL (Sheldrick, 2008)'
_oxdiff_exptl_absorpt_empirical_details
;
Empirical correction (ABSPACK) includes:
- Absorption correction using spherical harmonics
- Frame scaling
- Detector area scaling
;
_oxdiff_exptl_absorpt_empirical_full_max 1.375
_oxdiff_exptl_absorpt_empirical_full_min 0.758
_shelx_space_group_comment
;
The symmetry employed for this shelxl refinement is uniquely defined
by the following loop, which should always be used as a source of
symmetry information in preference to the above space-group names.
They are only intended as comments.
;
_shelxl_version_number 2014-3

loop_
_space_group_symop_operation_xyz
'x, y, z'
'-x, y+1/2, -z+1/2'
'-x, -y, -z'
'x, -y-1/2, z-1/2'

loop_
_atom_site_label
_atom_site_type_symbol
_atom_site_fract_x
_atom_site_fract_y
_atom_site_fract_z
_atom_site_U_iso_or_equiv
_atom_site_adp_type
_atom_site_occupancy
_atom_site_site_symmetry_order
_atom_site_calc_flag
_atom_site_refinement_flags_posn
_atom_site_refinement_flags_adp
Si1 Si 0.16985(3) 0.25883(6) 0.41145(3) 0.02306(15) Uani 1 1 d . .
Si2 Si 0.39200(4) 0.44850(9) 0.59641(4) 0.03812(19) Uani 1 1 d . .
Si3 Si 0.42620(4) 0.10298(9) 0.35749(5) 0.0420(2) Uani 1 1 d . .
Si4 Si 0.28754(4) -0.08745(8) 0.64351(4) 0.03609(18) Uani 1 1 d . .
F1 F 0.24731(7) 0.21259(14) 0.45727(7) 0.0280(3) Uani 1 1 d . .
F2 F 0.36287(9) 0.2958(2) 0.61973(10) 0.0499(4) Uani 1 1 d . .
F3 F 0.37557(11) 0.5525(2) 0.66532(10) 0.0567(5) Uani 1 1 d . .
F4 F 0.43463(11) 0.2162(2) 0.42884(14) 0.0670(6) Uani 1 1 d . .
F5 F 0.45612(10) 0.1924(2) 0.28713(11) 0.0559(5) Uani 1 1 d . .
F6 F 0.33347(10) -0.1184(2) 0.57060(11) 0.0552(5) Uani 1 1 d . .
F7 F 0.24344(9) -0.23508(15) 0.65418(9) 0.0407(4) Uani 1 1 d . .
C1 C 0.17567(12) 0.4505(2) 0.38286(13) 0.0251(4) Uani 1 1 d . .
C2 C 0.21323(13) 0.5548(3) 0.43085(13) 0.0272(5) Uani 1 1 d . .
C3 C 0.21391(14) 0.6954(3) 0.40409(15) 0.0318(5) Uani 1 1 d . .
H3 H 0.2388 0.7645 0.4356 0.038 Uiso 1 1 calc R U
C4 C 0.17836(14) 0.7337(3) 0.33163(15) 0.0339(5) Uani 1 1 d . .
H4 H 0.1795 0.8276 0.3149 0.041 Uiso 1 1 calc R U
C5 C 0.14112(14) 0.6316(3) 0.28422(14) 0.0328(5) Uani 1 1 d . .
H5 H 0.1166 0.6569 0.2358 0.039 Uiso 1 1 calc R U
C6 C 0.14052(13) 0.4915(3) 0.30938(13) 0.0288(5) Uani 1 1 d . .
H6 H 0.1163 0.4231 0.2768 0.035 Uiso 1 1 calc R U
C7 C 0.25570(14) 0.5208(3) 0.50927(13) 0.0311(5) Uani 1 1 d . .
H7A H 0.2377 0.4327 0.5286 0.037 Uiso 1 1 calc R U
H7B H 0.2484 0.5960 0.5456 0.037 Uiso 1 1 calc R U
C8 C 0.33716(14) 0.5055(3) 0.50482(15) 0.0357(5) Uani 1 1 d . .
H8A H 0.3554 0.5963 0.4894 0.043 Uiso 1 1 calc R U
H8B H 0.3435 0.4369 0.4646 0.043 Uiso 1 1 calc R U
C9 C 0.48987(16) 0.4393(4) 0.59771(18) 0.0474(7) Uani 1 1 d . .
H9A H 0.5120 0.4012 0.6466 0.071 Uiso 1 1 calc R U
H9B H 0.5085 0.5330 0.5909 0.071 Uiso 1 1 calc R U
H9C H 0.5006 0.3787 0.5563 0.071 Uiso 1 1 calc R U
C10 C 0.15123(12) 0.1502(2) 0.32106(12) 0.0247(4) Uani 1 1 d . .
C11 C 0.20368(13) 0.1295(2) 0.27111(13) 0.0270(5) Uani 1 1 d . .
C12 C 0.18396(15) 0.0581(3) 0.20093(14) 0.0342(5) Uani 1 1 d . .
H12 H 0.2185 0.0443 0.1679 0.041 Uiso 1 1 calc R U
C13 C 0.11468(16) 0.0075(3) 0.17921(14) 0.0390(6) Uani 1 1 d . .
H13 H 0.1029 -0.0398 0.1321 0.047 Uiso 1 1 calc R U
C14 C 0.06287(15) 0.0274(3) 0.22769(15) 0.0388(6) Uani 1 1 d . .
H14 H 0.0159 -0.0059 0.2132 0.047 Uiso 1 1 calc R U
C15 C 0.08128(13) 0.0977(3) 0.29835(14) 0.0309(5) Uani 1 1 d . .
H15 H 0.0463 0.1099 0.3310 0.037 Uiso 1 1 calc R U
C16 C 0.28154(13) 0.1774(3) 0.29162(14) 0.0302(5) Uani 1 1 d . .
H16A H 0.2835 0.2589 0.3261 0.036 Uiso 1 1 calc R U
H16B H 0.3002 0.2067 0.2447 0.036 Uiso 1 1 calc R U
C17 C 0.32933(14) 0.0574(3) 0.33139(16) 0.0353(5) Uani 1 1 d . .
H17A H 0.3256 -0.0245 0.2970 0.042 Uiso 1 1 calc R U
H17B H 0.3103 0.0295 0.3783 0.042 Uiso 1 1 calc R U
C18 C 0.4864(2) -0.0468(5) 0.3852(3) 0.0773(12) Uani 1 1 d . .
H18A H 0.4872 -0.1083 0.3412 0.116 Uiso 1 1 calc R U
H18B H 0.4691 -0.0990 0.4264 0.116 Uiso 1 1 calc R U
H18C H 0.5344 -0.0122 0.4025 0.116 Uiso 1 1 calc R U
C19 C 0.09975(12) 0.2290(2) 0.47667(12) 0.0254(4) Uani 1 1 d . .
C20 C 0.10187(12) 0.1180(2) 0.53166(13) 0.0258(4) Uani 1 1 d . .
C21 C 0.04587(13) 0.1053(3) 0.57640(14) 0.0306(5) Uani 1 1 d . .
H21 H 0.0480 0.0333 0.6134 0.037 Uiso 1 1 calc R U
C22 C -0.01283(13) 0.1968(3) 0.56728(14) 0.0327(5) Uani 1 1 d . .
H22 H -0.0494 0.1865 0.5982 0.039 Uiso 1 1 calc R U
C23 C -0.01703(13) 0.3037(3) 0.51220(14) 0.0325(5) Uani 1 1 d . .
H23 H -0.0570 0.3640 0.5047 0.039 Uiso 1 1 calc R U
C24 C 0.03915(13) 0.3200(3) 0.46816(13) 0.0292(5) Uani 1 1 d . .
H24 H 0.0366 0.3934 0.4319 0.035 Uiso 1 1 calc R U
C25 C 0.16313(13) 0.0113(2) 0.54560(13) 0.0278(5) Uani 1 1 d . .
H25A H 0.1859 0.0031 0.4990 0.033 Uiso 1 1 calc R U
H25B H 0.1435 -0.0813 0.5561 0.033 Uiso 1 1 calc R U
C26 C 0.22077(13) 0.0542(3) 0.61430(13) 0.0299(5) Uani 1 1 d . .
H26A H 0.1967 0.0788 0.6584 0.036 Uiso 1 1 calc R U
H26B H 0.2461 0.1382 0.6000 0.036 Uiso 1 1 calc R U
C27 C 0.35000(19) -0.0584(4) 0.73306(19) 0.0582(9) Uani 1 1 d . .
H27A H 0.3230 -0.0494 0.7759 0.087 Uiso 1 1 calc R U
H27B H 0.3772 0.0272 0.7284 0.087 Uiso 1 1 calc R U
H27C H 0.3826 -0.1377 0.7419 0.087 Uiso 1 1 calc R U

loop_
_atom_site_aniso_label
_atom_site_aniso_U_11
_atom_site_aniso_U_22
_atom_site_aniso_U_33
_atom_site_aniso_U_23
_atom_site_aniso_U_13
_atom_site_aniso_U_12
Si1 0.0238(3) 0.0245(3) 0.0206(3) 0.0006(2) 0.0022(2) -0.0001(2)
Si2 0.0331(4) 0.0479(4) 0.0312(3) 0.0044(3) -0.0027(3) -0.0044(3)
Si3 0.0305(4) 0.0467(4) 0.0473(4) -0.0024(3) 0.0006(3) 0.0028(3)
Si4 0.0347(4) 0.0413(4) 0.0303(3) -0.0021(3) -0.0025(3) 0.0089(3)
F1 0.0262(7) 0.0318(7) 0.0252(6) 0.0012(5) 0.0007(5) 0.0011(5)
F2 0.0404(9) 0.0649(11) 0.0426(9) 0.0137(8) -0.0008(7) -0.0170(8)
F3 0.0580(11) 0.0767(13) 0.0345(8) -0.0004(8) 0.0032(8) 0.0126(10)
F4 0.0438(10) 0.0619(12) 0.0908(15) -0.0306(11) -0.0058(10) -0.0047(9)
F5 0.0386(9) 0.0796(13) 0.0495(10) 0.0011(9) 0.0060(7) 0.0021(9)
F6 0.0456(10) 0.0558(11) 0.0586(10) -0.0181(8) -0.0119(8) 0.0152(8)
F7 0.0494(9) 0.0269(7) 0.0465(9) -0.0061(6) 0.0097(7) 0.0047(6)
C1 0.0250(11) 0.0257(11) 0.0248(10) 0.0000(8) 0.0050(8) 0.0012(8)
C2 0.0262(11) 0.0295(11) 0.0265(11) -0.0025(9) 0.0059(9) 0.0021(9)
C3 0.0342(12) 0.0258(11) 0.0354(12) -0.0032(9) 0.0055(10) -0.0008(9)
C4 0.0376(13) 0.0253(11) 0.0394(13) 0.0045(10) 0.0073(10) 0.0030(10)
C5 0.0352(13) 0.0327(12) 0.0300(11) 0.0054(9) 0.0028(10) 0.0029(10)
C6 0.0288(11) 0.0294(11) 0.0277(11) 0.0000(9) 0.0021(9) 0.0005(9)
C7 0.0366(13) 0.0313(12) 0.0252(11) -0.0040(9) 0.0034(9) -0.0035(10)
C8 0.0329(13) 0.0430(14) 0.0301(12) 0.0022(10) 0.0008(10) -0.0035(11)
C9 0.0351(14) 0.0608(18) 0.0440(15) 0.0083(13) -0.0030(12) -0.0063(13)
C10 0.0270(11) 0.0237(10) 0.0233(10) 0.0021(8) 0.0027(8) 0.0011(8)
C11 0.0305(12) 0.0255(11) 0.0245(10) 0.0020(8) 0.0026(9) 0.0004(9)
C12 0.0380(13) 0.0404(13) 0.0247(11) -0.0023(10) 0.0062(10) -0.0003(11)
C13 0.0428(14) 0.0476(15) 0.0245(11) -0.0082(10) -0.0023(10) -0.0003(12)
C14 0.0297(12) 0.0492(15) 0.0347(13) -0.0054(11) -0.0043(10) -0.0038(11)
C15 0.0288(12) 0.0350(12) 0.0287(11) -0.0018(9) 0.0033(9) -0.0007(9)
C16 0.0298(12) 0.0320(12) 0.0298(11) -0.0012(9) 0.0080(9) -0.0026(9)
C17 0.0297(12) 0.0357(13) 0.0407(13) -0.0017(10) 0.0050(10) 0.0014(10)
C18 0.054(2) 0.072(3) 0.104(3) 0.012(2) 0.005(2) 0.0208(19)
C19 0.0265(11) 0.0272(11) 0.0220(10) -0.0025(8) 0.0016(8) -0.0006(9)
C20 0.0267(11) 0.0264(11) 0.0233(10) -0.0014(8) 0.0003(8) -0.0027(9)
C21 0.0305(12) 0.0329(12) 0.0282(11) 0.0031(9) 0.0036(9) -0.0042(9)
C22 0.0277(12) 0.0420(13) 0.0294(11) -0.0027(10) 0.0076(9) -0.0035(10)
C23 0.0275(12) 0.0371(13) 0.0327(12) -0.0020(10) 0.0034(9) 0.0044(10)
C24 0.0306(12) 0.0309(11) 0.0257(10) 0.0024(9) 0.0030(9) 0.0029(9)
C25 0.0295(11) 0.0259(11) 0.0271(11) 0.0011(8) 0.0010(9) -0.0008(9)
C26 0.0311(12) 0.0322(12) 0.0251(11) 0.0011(9) -0.0009(9) -0.0015(9)
C27 0.0521(19) 0.067(2) 0.0480(17) -0.0101(15) -0.0189(14) 0.0189(16)

loop_
_atom_type_symbol
_atom_type_description
_atom_type_scat_dispersion_real
_atom_type_scat_dispersion_imag
_atom_type_scat_source
C C 0.0181 0.0091 'International Tables Vol C Tables 4.2.6.8 and 6.1.1.4'
H H 0.0000 0.0000 'International Tables Vol C Tables 4.2.6.8 and 6.1.1.4'
F F 0.0727 0.0534 'International Tables Vol C Tables 4.2.6.8 and 6.1.1.4'
Si Si 0.2541 0.3302 'International Tables Vol C Tables 4.2.6.8 and 6.1.1.4'

loop_
_exptl_crystal_face_index_h
_exptl_crystal_face_index_k
_exptl_crystal_face_index_l
_exptl_crystal_face_perp_dist
1 0 0 0.0160
-1 0 0 0.0230
0 0 1 0.0479
0 0 -1 0.0479
0 -1 0 0.0802
0 1 0 0.0802

loop_
_geom_angle_atom_site_label_1
_geom_angle_atom_site_label_2
_geom_angle_atom_site_label_3
_geom_angle
F1 Si1 C1 108.02(9)
F1 Si1 C10 108.47(9)
F1 Si1 C19 108.37(9)
C10 Si1 C1 108.25(10)
C10 Si1 C19 111.50(10)
C19 Si1 C1 112.12(10)
F2 Si2 F3 104.34(11)
F2 Si2 C8 108.13(11)
F2 Si2 C9 109.12(13)
F3 Si2 C8 109.02(12)
F3 Si2 C9 108.37(14)
C9 Si2 C8 117.11(13)
F4 Si3 F5 103.12(13)
F4 Si3 C17 108.96(12)
F4 Si3 C18 108.36(19)
F5 Si3 C17 110.97(11)
F5 Si3 C18 109.28(18)
C18 Si3 C17 115.41(18)
F6 Si4 C26 108.57(11)
F6 Si4 C27 110.05(14)
F7 Si4 F6 105.12(10)
F7 Si4 C26 108.21(10)
F7 Si4 C27 107.44(15)
C27 Si4 C26 116.80(14)
C2 C1 Si1 123.63(17)
C6 C1 Si1 117.86(17)
C6 C1 C2 118.5(2)
C1 C2 C7 122.7(2)
C3 C2 C1 119.1(2)
C3 C2 C7 118.1(2)
C4 C3 C2 121.4(2)
C5 C4 C3 119.8(2)
C4 C5 C6 119.7(2)
C5 C6 C1 121.5(2)
C2 C7 C8 111.68(19)
C7 C8 Si2 114.45(17)
C11 C10 Si1 122.12(17)
C15 C10 Si1 119.09(17)
C15 C10 C11 118.5(2)
C10 C11 C16 122.6(2)
C12 C11 C10 119.0(2)
C12 C11 C16 118.3(2)
C13 C12 C11 121.8(2)
C12 C13 C14 119.7(2)
C13 C14 C15 119.7(2)
C14 C15 C10 121.3(2)
C11 C16 C17 111.3(2)
C16 C17 Si3 115.06(18)
C20 C19 Si1 124.52(18)
C24 C19 Si1 117.70(17)
C24 C19 C20 117.7(2)
C19 C20 C25 123.1(2)
C21 C20 C19 119.3(2)
C21 C20 C25 117.5(2)
C22 C21 C20 121.8(2)
C23 C22 C21 119.8(2)
C22 C23 C24 119.2(2)
C23 C24 C19 122.1(2)
C20 C25 C26 112.22(19)
C25 C26 Si4 113.20(17)

loop_
_geom_bond_atom_site_label_1
_geom_bond_atom_site_label_2
_geom_bond_distance
Si1 F1 1.6065(14)
Si1 C1 1.874(2)
Si1 C10 1.864(2)
Si1 C19 1.868(2)
Si2 F2 1.6059(19)
Si2 F3 1.608(2)
Si2 C8 1.845(3)
Si2 C9 1.823(3)
Si3 F4 1.624(2)
Si3 F5 1.644(2)
Si3 C17 1.848(3)
Si3 C18 1.821(4)
Si4 F6 1.652(2)
Si4 F7 1.6356(17)
Si4 C26 1.843(3)
Si4 C27 1.827(3)
C1 C2 1.407(3)
C1 C6 1.404(3)
C2 C3 1.400(3)
C2 C7 1.510(3)
C3 C4 1.385(4)
C4 C5 1.385(4)
C5 C6 1.388(3)
C7 C8 1.537(4)
C10 C11 1.409(3)
C10 C15 1.397(3)
C11 C12 1.395(3)
C11 C16 1.512(3)
C12 C13 1.377(4)
C13 C14 1.381(4)
C14 C15 1.393(4)
C16 C17 1.539(4)
C19 C20 1.411(3)
C19 C24 1.407(3)
C20 C21 1.392(3)
C20 C25 1.513(3)
C21 C22 1.383(4)
C22 C23 1.382(4)
C23 C24 1.390(3)
C25 C26 1.542(3)

loop_
_geom_torsion_atom_site_label_1
_geom_torsion_atom_site_label_2
_geom_torsion_atom_site_label_3
_geom_torsion_atom_site_label_4
_geom_torsion
Si1 C1 C2 C3 -179.65(18)
Si1 C1 C2 C7 2.9(3)
Si1 C1 C6 C5 178.89(19)
Si1 C10 C11 C12 -174.12(18)
Si1 C10 C11 C16 8.0(3)
Si1 C10 C15 C14 173.9(2)
Si1 C19 C20 C21 -179.14(17)
Si1 C19 C20 C25 1.7(3)
Si1 C19 C24 C23 177.94(19)
F1 Si1 C1 C2 -39.2(2)
F1 Si1 C1 C6 140.76(17)
F1 Si1 C10 C11 -46.5(2)
F1 Si1 C10 C15 139.23(18)
F1 Si1 C19 C20 -33.6(2)
F1 Si1 C19 C24 149.12(17)
F2 Si2 C8 C7 60.2(2)
F3 Si2 C8 C7 -52.6(2)
F4 Si3 C17 C16 70.4(2)
F5 Si3 C17 C16 -42.4(2)
F6 Si4 C26 C25 63.74(19)
F7 Si4 C26 C25 -49.86(19)
C1 Si1 C10 C11 70.5(2)
C1 Si1 C10 C15 -103.80(19)
C1 Si1 C19 C20 -152.75(18)
C1 Si1 C19 C24 30.0(2)
C1 C2 C3 C4 0.1(4)
C1 C2 C7 C8 98.6(3)
C2 C1 C6 C5 -1.2(3)
C2 C3 C4 C5 0.1(4)
C2 C7 C8 Si2 -174.92(17)
C3 C2 C7 C8 -78.9(3)
C3 C4 C5 C6 -0.8(4)
C4 C5 C6 C1 1.4(4)
C6 C1 C2 C3 0.4(3)
C6 C1 C2 C7 -177.1(2)
C7 C2 C3 C4 177.7(2)
C9 Si2 C8 C7 -176.1(2)
C10 Si1 C1 C2 -156.44(19)
C10 Si1 C1 C6 23.5(2)
C10 Si1 C19 C20 85.7(2)
C10 Si1 C19 C24 -91.57(19)
C10 C11 C12 C13 0.1(4)
C10 C11 C16 C17 92.6(3)
C11 C10 C15 C14 -0.6(4)
C11 C12 C13 C14 0.1(4)
C11 C16 C17 Si3 178.92(16)
C12 C11 C16 C17 -85.3(3)
C12 C13 C14 C15 -0.4(4)
C13 C14 C15 C10 0.7(4)
C15 C10 C11 C12 0.2(3)
C15 C10 C11 C16 -177.7(2)
C16 C11 C12 C13 178.1(2)
C18 Si3 C17 C16 -167.4(2)
C19 Si1 C1 C2 80.2(2)
C19 Si1 C1 C6 -99.90(19)
C19 Si1 C10 C11 -165.75(18)
C19 Si1 C10 C15 20.0(2)
C19 C20 C21 C22 1.5(4)
C19 C20 C25 C26 95.5(3)
C20 C19 C24 C23 0.5(3)
C20 C21 C22 C23 0.4(4)
C20 C25 C26 Si4 170.08(16)
C21 C20 C25 C26 -83.7(3)
C21 C22 C23 C24 -1.8(4)
C22 C23 C24 C19 1.4(4)
C24 C19 C20 C21 -1.9(3)
C24 C19 C20 C25 178.9(2)
C25 C20 C21 C22 -179.3(2)
C27 Si4 C26 C25 -171.2(2)

loop_
_exptl_oxdiff_crystal_face_indexfrac_h
_exptl_oxdiff_crystal_face_indexfrac_k
_exptl_oxdiff_crystal_face_indexfrac_l
_exptl_oxdiff_crystal_face_x
_exptl_oxdiff_crystal_face_y
_exptl_oxdiff_crystal_face_z
0.9984 -0.0001 0.0028 -0.0655 0.0438 -0.0275
-0.9984 0.0001 -0.0028 0.0655 -0.0438 0.0275
-0.0022 -0.0004 0.9997 0.0117 0.0732 0.0502
0.0022 0.0004 -0.9997 -0.0117 -0.0732 -0.0502
0.0034 -0.9991 0.0005 0.0932 0.0660 -0.1175
-0.0034 0.9991 -0.0005 -0.0932 -0.0660 0.1175
